data_1518638
loop_
_publ_author_name
'Li, Gang'
'Xiong, Wei-Wei'
'Gu, Pei-Yang'
'Cao, Jun'
'Zhu, Jia'
'Ganguly, Rakesh'
'Li, Yongxin'
'Grimsdale, Andrew C.'
'Zhang, Qichun'

_publ_section_title
;
 1,5,9-Triaza-2,6,10-triphenylboracoronene: BN-Embedded Analogue of
 Coronene.
;
_journal_issue 3
_journal_name_full 'Organic letters'
_journal_page_first 560
_journal_page_last 563
_journal_paper_doi 10.1021/ol503575t
_journal_volume 17
_journal_year 2015
_chemical_formula_sum 'C37 H33 B3 Cl3 N3 O7'
_chemical_formula_weight 770.44
_space_group_crystal_system monoclinic
_space_group_IT_number 14
_space_group_name_Hall '-P 2ybc'
_space_group_name_H-M_alt 'P 1 21/c 1'
_symmetry_space_group_name_Hall '-P 2ybc'
_symmetry_space_group_name_H-M 'P 1 21/c 1'
_atom_sites_solution_hydrogens geom
_cell_angle_alpha 90
_cell_angle_beta 98.251(6)
_cell_angle_gamma 90
_cell_formula_units_Z 4
_cell_length_a 13.0661(11)
_cell_length_b 12.1247(9)
_cell_length_c 22.3242(17)
_cell_measurement_reflns_used 779
_cell_measurement_temperature 103.(2)
_cell_measurement_theta_max 13.4499
_cell_measurement_theta_min 2.8053
_cell_volume 3500.0(5)
_computing_cell_refinement 'SAINT V8.34A (Bruker AXS Inc., 2013)'
_computing_data_collection 'APEX2 (Bruker AXS Inc., 2014)'
_computing_data_reduction 'SAINT V8.34A (Bruker AXS Inc., 2013)'
_computing_molecular_graphics 'XP (Bruker AXS Inc., 2014)'
_computing_publication_material 'APEX2 (Bruker AXS Inc., 2014)'
_computing_structure_refinement 'SHELXL-2014 (Sheldrick, 2014)'
_diffrn_ambient_temperature 103.(2)
_diffrn_detector_area_resol_mean 8.3333
_diffrn_measured_fraction_theta_full 0.998
_diffrn_measured_fraction_theta_max 0.998
_diffrn_measurement_device_type 'CCD area detector'
_diffrn_measurement_method 'phi and omega scans'
_diffrn_radiation_monochromator graphite
_diffrn_radiation_type MoK\a
_diffrn_radiation_wavelength 0.71073
_diffrn_reflns_av_unetI/netI 0.2423
_diffrn_reflns_limit_h_max 15
_diffrn_reflns_limit_h_min -15
_diffrn_reflns_limit_k_max 14
_diffrn_reflns_limit_k_min 0
_diffrn_reflns_limit_l_max 26
_diffrn_reflns_limit_l_min 0
_diffrn_reflns_number 7188
_diffrn_reflns_theta_full 25.16
_diffrn_reflns_theta_max 25.16
_diffrn_reflns_theta_min 2.25
_diffrn_source 'fine-focus sealed tube'
_exptl_absorpt_coefficient_mu 0.318
_exptl_absorpt_correction_T_max 0.97
_exptl_absorpt_correction_T_min 0.81
_exptl_absorpt_correction_type multi-scan
_exptl_absorpt_process_details TWINABS
_exptl_crystal_colour colourless
_exptl_crystal_density_diffrn 1.462
_exptl_crystal_density_method 'not measured'
_exptl_crystal_description block
_exptl_crystal_F_000 1592
_exptl_crystal_size_max 0.200
_exptl_crystal_size_mid 0.160
_exptl_crystal_size_min 0.080
_refine_diff_density_max 0.494
_refine_diff_density_min -0.495
_refine_ls_extinction_method none
_refine_ls_goodness_of_fit_ref 1.124
_refine_ls_hydrogen_treatment constr
_refine_ls_matrix_type full
_refine_ls_number_parameters 522
_refine_ls_number_reflns 6270
_refine_ls_number_restraints 599
_refine_ls_restrained_S_all 1.089
_refine_ls_R_factor_all 0.3037
_refine_ls_R_factor_gt 0.1742
_refine_ls_shift/su_max 0.000
_refine_ls_shift/su_mean 0.000
_refine_ls_structure_factor_coef Fsqd
_refine_ls_weighting_details 'w=1/[\s^2^(Fo^2^)+(0.1882P)^2^] where P=(Fo^2^+2Fc^2^)/3'
_refine_ls_weighting_scheme calc
_refine_ls_wR_factor_gt 0.3497
_refine_ls_wR_factor_ref 0.4257
_reflns_number_gt 2547
_reflns_number_total 6270
_reflns_threshold_expression 'I > 2\s(I)'
_cod_data_source_file ol503575t_si_003.cif
_cod_data_source_block I
_cod_depositor_comments 'Adding full bibliography for 1518636--1518638.cif.'
_cod_database_code 1518638

loop_
_space_group_symop_operation_xyz
'x, y, z'
'-x, y+1/2, -z+1/2'
'-x, -y, -z'
'x, -y-1/2, z-1/2'

loop_
_atom_site_type_symbol
_atom_site_label
_atom_site_fract_x
_atom_site_fract_y
_atom_site_fract_z
_atom_site_U_iso_or_equiv
_atom_site_adp_type
_atom_site_calc_flag
_atom_site_refinement_flags_adp
_atom_site_refinement_flags_occupancy
_atom_site_refinement_flags_posn
_atom_site_occupancy
_atom_site_disorder_assembly
_atom_site_disorder_group
B B1 1.0164(11) 0.1642(10) 0.0416(6) 0.032(3) Uani d U . . 1.0 . .
B B2 1.0085(11) 0.6792(10) 0.1438(5) 0.026(3) Uani d U . . 1.0 . .
B B3 0.6374(11) 0.4975(11) -0.0722(6) 0.034(3) Uani d U . . 1.0 . .
C C1 1.0362(9) 0.2786(8) 0.0736(4) 0.026(2) Uani d U . . 1.0 . .
C C2 1.1185(9) 0.2968(8) 0.1202(4) 0.024(2) Uani d U . . 1.0 . .
C C3 1.1305(8) 0.4007(8) 0.1472(4) 0.021(2) Uani d U . . 1.0 . .
C C4 1.0607(8) 0.4860(8) 0.1267(4) 0.022(2) Uani d U . . 1.0 . .
C C5 0.9797(8) 0.4722(8) 0.0798(4) 0.022(2) Uani d U . . 1.0 . .
C C6 0.9026(8) 0.5579(8) 0.0641(4) 0.019(2) Uani d U . . 1.0 . .
C C7 0.9131(8) 0.6606(8) 0.0951(4) 0.022(2) Uani d U . . 1.0 . .
C C8 0.8318(9) 0.7362(9) 0.0803(5) 0.031(2) Uani d U . . 1.0 . .
C C9 0.7470(9) 0.7150(9) 0.0379(5) 0.031(2) Uani d U . . 1.0 . .
C C10 0.7406(8) 0.6153(8) 0.0072(4) 0.022(2) Uani d U . . 1.0 . .
C C11 0.8154(8) 0.5340(8) 0.0189(4) 0.022(2) Uani d U . . 1.0 . .
C C12 0.8050(9) 0.4266(8) -0.0116(5) 0.026(2) Uani d U . . 1.0 . .
C C13 0.7181(9) 0.4091(8) -0.0562(4) 0.025(2) Uani d U . . 1.0 . .
C C14 0.7066(9) 0.3013(8) -0.0819(4) 0.027(2) Uani d U . . 1.0 . .
C C15 0.7766(9) 0.2157(9) -0.0625(4) 0.026(2) Uani d U . . 1.0 . .
C C16 0.8641(9) 0.2384(9) -0.0203(5) 0.027(2) Uani d U . . 1.0 . .
C C17 0.8799(9) 0.3453(8) 0.0068(4) 0.022(2) Uani d U . . 1.0 . .
C C18 0.9663(9) 0.3636(8) 0.0524(4) 0.024(2) Uani d U . . 1.0 . .
C C19 1.2866(9) 0.2184(9) 0.1455(6) 0.042(3) Uani d U . . 1.0 . .
H H19A 1.3056 0.2112 0.1048 0.064 Uiso calc U . R 1.0 . .
H H19B 1.3199 0.1596 0.1714 0.064 Uiso calc U . R 1.0 . .
H H19C 1.3095 0.2903 0.1624 0.064 Uiso calc U . R 1.0 . .
C C20 1.1894(9) 0.3781(9) 0.2522(4) 0.033(3) Uani d U . . 1.0 . .
H H20A 1.1252 0.4093 0.2629 0.049 Uiso calc U . R 1.0 . .
H H20B 1.2472 0.3976 0.2833 0.049 Uiso calc U . R 1.0 . .
H H20C 1.1832 0.2977 0.2494 0.049 Uiso calc U . R 1.0 . .
C C21 1.0373(8) 0.7762(8) 0.1845(5) 0.026(2) Uani d U . . 1.0 . .
C C22 1.0639(9) 0.7625(10) 0.2491(5) 0.041(3) Uani d U . . 1.0 . .
H H22 1.0615 0.6897 0.2646 0.049 Uiso calc U . R 1.0 . .
C C23 1.0923(10) 0.8454(10) 0.2902(6) 0.048(3) Uani d U . . 1.0 . .
H H23 1.1064 0.8304 0.3324 0.057 Uiso calc U . R 1.0 . .
C C24 1.1001(10) 0.9538(11) 0.2675(6) 0.051(3) Uani d U . . 1.0 . .
H H24 1.1199 1.0128 0.2947 0.061 Uiso calc U . R 1.0 . .
C C25 1.0790(9) 0.9742(10) 0.2066(5) 0.043(3) Uani d U . . 1.0 . .
H H25 1.0833 1.047 0.1915 0.052 Uiso calc U . R 1.0 . .
C C26 1.0514(10) 0.8871(9) 0.1672(5) 0.041(3) Uani d U . . 1.0 . .
H H26 1.041 0.9032 0.1252 0.049 Uiso calc U . R 1.0 . .
C C27 0.8254(9) 0.9348(8) 0.0838(5) 0.029(3) Uani d U . . 1.0 . .
H H27A 0.8525 0.9286 0.0453 0.044 Uiso calc U . R 1.0 . .
H H27B 0.8635 0.9922 0.1087 0.044 Uiso calc U . R 1.0 . .
H H27C 0.7519 0.9544 0.0761 0.044 Uiso calc U . R 1.0 . .
C C28 0.5977(11) 0.7922(11) 0.0684(6) 0.056(4) Uani d U . . 1.0 . .
H H28A 0.5679 0.7185 0.0713 0.085 Uiso calc U . R 1.0 . .
H H28B 0.5421 0.8454 0.0563 0.085 Uiso calc U . R 1.0 . .
H H28C 0.6355 0.8133 0.1078 0.085 Uiso calc U . R 1.0 . .
C C29 0.5410(9) 0.5005(8) -0.1203(5) 0.025(2) Uani d U . . 1.0 . .
C C30 0.5395(11) 0.5002(11) -0.1841(6) 0.058(4) Uani d U . . 1.0 . .
H H30 0.6048 0.4991 -0.198 0.07 Uiso calc U . R 1.0 . .
C C31 0.4537(11) 0.5012(12) -0.2279(6) 0.060(4) Uani d U . . 1.0 . .
H H31 0.4613 0.5028 -0.2696 0.073 Uiso calc U . R 1.0 . .
C C32 0.3586(11) 0.4998(11) -0.2106(6) 0.055(4) Uani d U . . 1.0 . .
H H32 0.2987 0.4988 -0.2403 0.066 Uiso calc U . R 1.0 . .
C C33 0.3484(11) 0.4997(10) -0.1478(6) 0.052(3) Uani d U . . 1.0 . .
H H33 0.2822 0.4987 -0.1349 0.062 Uiso calc U . R 1.0 . .
C C34 0.4388(10) 0.5012(9) -0.1061(6) 0.043(3) Uani d U . . 1.0 . .
H H34 0.4311 0.5029 -0.0644 0.051 Uiso calc U . R 1.0 . .
C C35 0.6418(12) 0.2460(12) -0.1805(5) 0.069(5) Uani d U . . 1.0 . .
H H35A 0.6852 0.3021 -0.196 0.104 Uiso calc U . R 1.0 . .
H H35B 0.577 0.2384 -0.2082 0.104 Uiso calc U . R 1.0 . .
H H35C 0.6784 0.1753 -0.1771 0.104 Uiso calc U . R 1.0 . .
C C36 0.6744(8) 0.0568(9) -0.0654(5) 0.036(3) Uani d U . . 1.0 . .
H H36A 0.6637 0.0857 -0.0258 0.054 Uiso calc U . R 1.0 . .
H H36B 0.6875 -0.0227 -0.0622 0.054 Uiso calc U . R 1.0 . .
H H36C 0.6125 0.0705 -0.0948 0.054 Uiso calc U . R 1.0 . .
N N1 0.9298(7) 0.1533(7) -0.0033(4) 0.028(2) Uani d U . . 1.0 . .
H H1N 0.9176 0.0889 -0.0211 0.034 Uiso calc U . R 1.0 . .
N N2 1.0741(7) 0.5868(6) 0.1537(3) 0.0214(19) Uani d U . . 1.0 . .
H H2N 1.1301 0.5951 0.1804 0.026 Uiso calc U . R 1.0 . .
N N3 0.6566(7) 0.5972(7) -0.0359(4) 0.030(2) Uani d U . . 1.0 . .
H H3N 0.6103 0.6503 -0.0423 0.035 Uiso calc U . R 1.0 . .
O O1 1.0777(6) 0.0707(6) 0.0562(3) 0.034(2) Uani d U . . 1.0 . .
H H1 1.0941 0.0669 0.0939 0.051 Uiso calc U . R 1.0 . .
O O2 1.1765(6) 0.2097(5) 0.1423(3) 0.0292(18) Uani d U . . 1.0 . .
O O3 1.2080(6) 0.4222(5) 0.1943(3) 0.0269(18) Uani d U . . 1.0 . .
O O4 0.8373(6) 0.8317(5) 0.1151(3) 0.0310(19) Uani d U . . 1.0 . .
O O5 0.6671(6) 0.7911(5) 0.0241(3) 0.0299(18) Uani d U . . 1.0 . .
O O6 0.6201(6) 0.2780(6) -0.1232(3) 0.0347(19) Uani d U . . 1.0 . .
O O7 0.7605(6) 0.1102(6) -0.0847(3) 0.036(2) Uani d U . . 1.0 . .
C C37 0.6307(10) 0.2076(14) 0.1335(7) 0.064(4) Uani d U P D 0.821(5) A 1
H H37 0.6183 0.2762 0.1563 0.077 Uiso calc U P R 0.821(5) A 1
Cl Cl1 0.7181(4) 0.2362(4) 0.08378(19) 0.0609(15) Uani d U P D 0.821(5) A 1
Cl Cl2 0.6771(5) 0.1057(4) 0.1844(2) 0.087(2) Uani d U P D 0.821(5) A 1
Cl Cl3 0.5134(4) 0.1658(4) 0.0899(3) 0.093(2) Uani d U P D 0.821(5) A 1
C C37A 0.632(3) 0.222(4) 0.1333(14) 0.098(7) Uani d U P D 0.179(5) A 2
H H37A 0.6005 0.2862 0.1523 0.117 Uiso calc U P R 0.179(5) A 2
Cl Cl1A 0.764(2) 0.220(3) 0.1607(14) 0.129(8) Uani d U P D 0.179(5) A 2
Cl Cl2A 0.572(2) 0.104(2) 0.1548(13) 0.113(8) Uani d U P D 0.179(5) A 2
Cl Cl3A 0.615(2) 0.244(3) 0.0550(12) 0.120(8) Uani d U P D 0.179(5) A 2

loop_
_atom_site_aniso_label
_atom_site_aniso_U_11
_atom_site_aniso_U_22
_atom_site_aniso_U_33
_atom_site_aniso_U_12
_atom_site_aniso_U_13
_atom_site_aniso_U_23
B1 0.042(6) 0.026(4) 0.027(6) -0.002(4) 0.004(5) 0.001(4)
B2 0.036(5) 0.025(4) 0.019(5) 0.001(4) 0.007(4) 0.002(4)
B3 0.039(5) 0.034(5) 0.031(5) -0.002(4) 0.007(4) 0.010(4)
C1 0.036(5) 0.023(4) 0.020(4) 0.000(3) 0.005(4) 0.003(3)
C2 0.033(5) 0.021(4) 0.018(4) 0.003(3) 0.004(4) 0.005(3)
C3 0.027(5) 0.021(4) 0.016(4) 0.001(3) 0.004(3) 0.002(3)
C4 0.031(5) 0.021(4) 0.015(4) -0.002(3) 0.006(4) -0.001(3)
C5 0.034(5) 0.021(4) 0.011(4) 0.000(3) 0.004(3) 0.003(3)
C6 0.030(4) 0.017(4) 0.010(4) 0.000(3) 0.009(3) 0.006(3)
C7 0.036(5) 0.016(4) 0.015(4) 0.001(3) 0.007(4) 0.002(3)
C8 0.040(5) 0.022(4) 0.030(5) 0.005(3) 0.007(4) -0.004(3)
C9 0.037(5) 0.026(4) 0.031(5) 0.002(3) 0.008(4) 0.000(4)
C10 0.030(5) 0.025(4) 0.013(4) 0.005(3) 0.005(3) 0.006(3)
C11 0.028(4) 0.024(4) 0.015(4) 0.000(3) 0.005(3) 0.003(3)
C12 0.033(5) 0.024(4) 0.021(5) 0.000(3) 0.002(4) 0.000(3)
C13 0.032(5) 0.025(4) 0.018(4) -0.003(3) 0.004(4) 0.003(3)
C14 0.030(5) 0.030(4) 0.020(5) -0.007(3) 0.006(4) -0.004(3)
C15 0.029(5) 0.029(4) 0.020(5) -0.007(3) 0.008(4) -0.006(3)
C16 0.032(5) 0.025(4) 0.025(5) -0.004(3) 0.006(4) -0.004(3)
C17 0.035(5) 0.023(4) 0.009(4) -0.002(3) 0.003(4) 0.000(3)
C18 0.034(5) 0.027(4) 0.012(4) 0.000(3) 0.005(4) 0.001(3)
C19 0.033(5) 0.027(6) 0.065(8) 0.011(5) -0.002(5) -0.006(6)
C20 0.039(7) 0.042(7) 0.012(4) -0.012(6) -0.013(4) -0.004(4)
C21 0.019(6) 0.027(4) 0.032(4) 0.008(4) 0.001(4) -0.005(3)
C22 0.038(7) 0.046(6) 0.038(5) 0.010(5) 0.000(5) -0.002(4)
C23 0.055(9) 0.052(6) 0.037(6) 0.000(6) 0.009(5) -0.011(4)
C24 0.065(9) 0.046(6) 0.043(6) 0.002(6) 0.014(6) -0.011(4)
C25 0.054(9) 0.035(5) 0.042(5) 0.001(5) 0.013(5) -0.008(4)
C26 0.049(8) 0.036(5) 0.039(6) 0.002(5) 0.010(5) -0.004(4)
C27 0.039(7) 0.020(4) 0.030(6) 0.002(4) 0.009(5) -0.011(4)
C28 0.053(8) 0.060(9) 0.061(8) 0.007(7) 0.024(7) -0.003(7)
C29 0.035(5) 0.014(5) 0.027(4) 0.000(4) 0.004(3) 0.008(4)
C30 0.053(7) 0.085(10) 0.037(5) 0.009(6) 0.009(4) 0.008(5)
C31 0.053(6) 0.094(11) 0.034(6) 0.011(7) 0.007(5) 0.002(6)
C32 0.051(6) 0.070(9) 0.045(6) 0.007(6) 0.005(5) 0.000(6)
C33 0.050(6) 0.055(8) 0.050(6) 0.007(6) 0.005(5) 0.000(6)
C34 0.048(5) 0.043(7) 0.038(6) 0.001(5) 0.009(4) 0.003(5)
C35 0.067(10) 0.103(12) 0.034(6) -0.001(9) -0.005(6) -0.030(6)
C36 0.020(6) 0.028(6) 0.056(8) -0.010(5) -0.007(5) -0.009(5)
N1 0.037(5) 0.025(4) 0.022(4) -0.003(3) 0.005(4) -0.004(3)
N2 0.026(5) 0.025(4) 0.011(4) -0.001(3) -0.005(3) -0.003(3)
N3 0.035(5) 0.026(4) 0.027(4) 0.008(4) -0.001(4) 0.010(3)
O1 0.053(5) 0.027(4) 0.021(4) 0.008(3) -0.001(4) -0.008(3)
O2 0.034(4) 0.023(4) 0.028(4) 0.006(3) -0.004(3) 0.001(3)
O3 0.034(4) 0.028(4) 0.018(3) 0.005(3) -0.002(3) -0.003(3)
O4 0.039(5) 0.020(3) 0.035(4) 0.004(3) 0.010(4) -0.007(3)
O5 0.028(4) 0.025(4) 0.034(4) 0.003(3) -0.005(3) -0.005(3)
O6 0.034(4) 0.033(4) 0.033(4) -0.006(3) -0.006(3) -0.008(3)
O7 0.025(4) 0.029(4) 0.051(5) -0.004(3) 0.001(4) -0.017(3)
C37 0.067(7) 0.067(8) 0.066(7) -0.002(6) 0.034(5) 0.012(6)
Cl1 0.064(3) 0.076(3) 0.047(3) -0.006(3) 0.023(2) -0.002(2)
Cl2 0.126(5) 0.078(4) 0.059(3) 0.011(3) 0.021(3) 0.018(3)
Cl3 0.053(3) 0.066(3) 0.155(5) -0.005(3) 0.003(3) 0.011(3)
C37A 0.100(11) 0.092(12) 0.102(11) 0.008(10) 0.019(10) 0.007(10)
Cl1A 0.116(11) 0.135(16) 0.136(15) 0.008(11) 0.013(11) 0.023(13)
Cl2A 0.104(14) 0.113(13) 0.118(14) -0.002(11) 0.007(12) 0.017(11)
Cl3A 0.117(15) 0.128(15) 0.116(11) 0.020(13) 0.018(10) 0.015(10)

loop_
_atom_type_symbol
_atom_type_description
_atom_type_scat_dispersion_real
_atom_type_scat_dispersion_imag
_atom_type_scat_source
C C 0.0033 0.0016 'International Tables Vol C Tables 4.2.6.8 and 6.1.1.4'
H H 0.0000 0.0000 'International Tables Vol C Tables 4.2.6.8 and 6.1.1.4'
B B 0.0013 0.0007 'International Tables Vol C Tables 4.2.6.8 and 6.1.1.4'
N N 0.0061 0.0033 'International Tables Vol C Tables 4.2.6.8 and 6.1.1.4'
O O 0.0106 0.0060 'International Tables Vol C Tables 4.2.6.8 and 6.1.1.4'
Cl Cl 0.1484 0.1585 'International Tables Vol C Tables 4.2.6.8 and 6.1.1.4'

loop_
_geom_angle_atom_site_label_1
_geom_angle_atom_site_label_2
_geom_angle_atom_site_label_3
_geom_angle
O1 B1 N1 117.7(10)
O1 B1 C1 124.1(11)
N1 B1 C1 118.2(10)
N2 B2 C21 115.7(10)
N2 B2 C7 113.9(9)
C21 B2 C7 130.2(10)
N3 B3 C13 113.5(11)
N3 B3 C29 115.3(10)
C13 B3 C29 131.2(11)
C2 C1 C18 121.6(10)
C2 C1 B1 122.5(10)
C18 C1 B1 115.9(10)
O2 C2 C3 121.6(9)
O2 C2 C1 118.6(9)
C3 C2 C1 119.3(10)
O3 C3 C2 121.7(9)
O3 C3 C4 118.7(8)
C2 C3 C4 119.6(10)
N2 C4 C5 118.5(9)
N2 C4 C3 118.5(9)
C5 C4 C3 122.9(9)
C4 C5 C18 117.4(9)
C4 C5 C6 121.4(9)
C18 C5 C6 120.7(9)
C7 C6 C11 122.0(9)
C7 C6 C5 119.6(9)
C11 C6 C5 118.4(9)
C8 C7 C6 116.0(10)
C8 C7 B2 125.1(9)
C6 C7 B2 118.8(9)
C9 C8 O4 120.9(10)
C9 C8 C7 123.2(10)
O4 C8 C7 115.8(10)
C8 C9 C10 119.3(10)
C8 C9 O5 122.1(9)
C10 C9 O5 118.5(10)
N3 C10 C11 119.4(9)
N3 C10 C9 118.2(10)
C11 C10 C9 122.4(10)
C10 C11 C6 117.0(9)
C10 C11 C12 121.9(10)
C6 C11 C12 121.0(9)
C17 C12 C13 123.7(9)
C17 C12 C11 118.2(10)
C13 C12 C11 118.1(9)
C12 C13 C14 116.6(10)
C12 C13 B3 121.5(10)
C14 C13 B3 121.7(10)
O6 C14 C15 119.1(9)
O6 C14 C13 119.0(9)
C15 C14 C13 121.7(10)
O7 C15 C16 119.5(10)
O7 C15 C14 121.0(10)
C16 C15 C14 119.5(10)
N1 C16 C15 117.4(9)
N1 C16 C17 121.3(10)
C15 C16 C17 121.1(10)
C12 C17 C18 123.1(9)
C12 C17 C16 117.2(10)
C18 C17 C16 119.6(10)
C1 C18 C17 122.3(9)
C1 C18 C5 119.2(10)
C17 C18 C5 118.5(9)
C26 C21 C22 111.0(10)
C26 C21 B2 127.6(10)
C22 C21 B2 121.2(10)
C23 C22 C21 125.9(12)
C22 C23 C24 117.7(12)
C25 C24 C23 120.5(12)
C24 C25 C26 119.2(12)
C25 C26 C21 125.6(11)
C34 C29 C30 110.3(11)
C34 C29 B3 123.4(10)
C30 C29 B3 126.3(11)
C31 C30 C29 127.2(13)
C32 C31 C30 118.9(13)
C31 C32 C33 120.0(13)
C34 C33 C32 117.7(13)
C33 C34 C29 125.9(12)
C16 N1 B1 122.6(9)
C4 N2 B2 127.4(9)
C10 N3 B3 125.4(9)
C2 O2 C19 117.9(8)
C3 O3 C20 114.3(8)
C8 O4 C27 117.6(8)
C9 O5 C28 112.5(8)
C14 O6 C35 114.3(9)
C15 O7 C36 113.6(8)
Cl2 C37 Cl1 111.2(8)
Cl2 C37 Cl3 110.6(8)
Cl1 C37 Cl3 107.6(9)
Cl2A C37A Cl1A 111.(2)
Cl2A C37A Cl3A 114.(2)
Cl1A C37A Cl3A 109.(2)

loop_
_geom_bond_atom_site_label_1
_geom_bond_atom_site_label_2
_geom_bond_distance
B1 O1 1.399(14)
B1 N1 1.406(15)
B1 C1 1.564(16)
B2 N2 1.409(14)
B2 C21 1.500(15)
B2 C7 1.548(16)
B3 N3 1.457(16)
B3 C13 1.510(17)
B3 C29 1.534(17)
C1 C2 1.401(14)
C1 C18 1.413(14)
C2 O2 1.351(11)
C2 C3 1.397(13)
C3 O3 1.376(11)
C3 C4 1.411(13)
C4 N2 1.363(12)
C4 C5 1.389(13)
C5 C18 1.451(13)
C5 C6 1.455(14)
C6 C7 1.422(13)
C6 C11 1.439(13)
C7 C8 1.407(14)
C8 C9 1.374(15)
C8 O4 1.390(12)
C9 C10 1.387(14)
C9 O5 1.394(13)
C10 N3 1.370(13)
C10 C11 1.386(14)
C11 C12 1.466(14)
C12 C17 1.409(14)
C12 C13 1.414(14)
C13 C14 1.427(13)
C14 O6 1.382(12)
C14 C15 1.409(14)
C15 O7 1.377(12)
C15 C16 1.400(14)
C16 N1 1.362(13)
C16 C17 1.433(14)
C17 C18 1.425(14)
C19 O2 1.433(13)
C20 O3 1.449(11)
C21 C26 1.418(15)
C21 C22 1.443(14)
C22 C23 1.376(15)
C23 C24 1.418(17)
C24 C25 1.371(16)
C25 C26 1.387(15)
C27 O4 1.429(11)
C28 O5 1.434(13)
C29 C34 1.415(16)
C29 C30 1.422(15)
C30 C31 1.378(17)
C31 C32 1.354(17)
C32 C33 1.427(16)
C33 C34 1.396(16)
C35 O6 1.404(13)
C36 O7 1.418(12)
C37 Cl2 1.727(16)
C37 Cl1 1.739(12)
C37 Cl3 1.767(14)
C37A Cl2A 1.73(2)
C37A Cl1A 1.75(2)
C37A Cl3A 1.751(19)
